data_4314666
loop_
_publ_author_name
'Mingjun Yuan'
'Na Zhang'
'Sumod A. Pullarkat'
'Yongxin Li'
'Fengli Liu'
'Phuong-Tu Pham'
'Pak-Hing Leung'

_publ_section_title
;
 Asymmetric Synthesis of Functionalized 1,3-Diphosphines via Chiral
 Palladium Complex Promoted Hydrophosphination of Activated Olefins
;
_journal_name_full 'Inorganic Chemistry'
_journal_page_first 989
_journal_page_last 996
_journal_paper_doi 10.1021/ic9018053
_journal_volume 49
_journal_year 2010
_chemical_absolute_configuration ad
_chemical_formula_moiety 'C30 H30 Cl2 O P2 Pd'
_chemical_formula_sum 'C30 H30 Cl2 O P2 Pd'
_chemical_formula_weight 645.78
_chemical_name_systematic
;

 ?

;
_space_group_IT_number 1
_symmetry_cell_setting triclinic
_symmetry_space_group_name_Hall 'P 1'
_symmetry_space_group_name_H-M 'P 1'
_atom_sites_solution_hydrogens geom
_atom_sites_solution_primary direct
_atom_sites_solution_secondary difmap
_audit_creation_method SHELXL-97
_cell_angle_alpha 97.704(5)
_cell_angle_beta 99.824(5)
_cell_angle_gamma 107.217(5)
_cell_formula_units_Z 2
_cell_length_a 8.5973(10)
_cell_length_b 10.8849(12)
_cell_length_c 16.260(2)
_cell_measurement_reflns_used 9972
_cell_measurement_temperature 223(2)
_cell_measurement_theta_max 0.00
_cell_measurement_theta_min 0.00
_cell_volume 1404.3(3)
_computing_cell_refinement 'Bruker SMART'
_computing_data_collection 'Bruker SMART'
_computing_data_reduction 'Bruker SAINT'
_computing_molecular_graphics 'Bruker SHELXTL'
_computing_publication_material 'Bruker SHELXTL'
_computing_structure_refinement 'SHELXL-97 (Sheldrick, 1997)'
_computing_structure_solution 'SHELXS-97 (Sheldrick, 1990)'
_diffrn_ambient_temperature 223(2)
_diffrn_measured_fraction_theta_full 0.993
_diffrn_measured_fraction_theta_max 0.993
_diffrn_measurement_device_type 'CCD area detector'
_diffrn_measurement_method 'phi and omega scans'
_diffrn_radiation_monochromator graphite
_diffrn_radiation_source 'fine-focus sealed tube'
_diffrn_radiation_type MoK\a
_diffrn_radiation_wavelength 0.71073
_diffrn_reflns_av_R_equivalents 0.0408
_diffrn_reflns_av_sigmaI/netI 0.0396
_diffrn_reflns_limit_h_max 10
_diffrn_reflns_limit_h_min -10
_diffrn_reflns_limit_k_max 12
_diffrn_reflns_limit_k_min -13
_diffrn_reflns_limit_l_max 20
_diffrn_reflns_limit_l_min -20
_diffrn_reflns_number 35186
_diffrn_reflns_theta_full 27.00
_diffrn_reflns_theta_max 27.00
_diffrn_reflns_theta_min 1.30
_exptl_absorpt_coefficient_mu 0.987
_exptl_absorpt_correction_T_max 0.9252
_exptl_absorpt_correction_T_min 0.8270
_exptl_absorpt_correction_type multi-scan
_exptl_absorpt_process_details sadabs
_exptl_crystal_colour colourless
_exptl_crystal_density_diffrn 1.527
_exptl_crystal_density_method 'not measured'
_exptl_crystal_description fragment
_exptl_crystal_F_000 656
_exptl_crystal_size_max 0.20
_exptl_crystal_size_mid 0.18
_exptl_crystal_size_min 0.08
_refine_diff_density_max 0.717
_refine_diff_density_min -0.966
_refine_diff_density_rms 0.088
_refine_ls_abs_structure_details 'Flack H D (1983), Acta Cryst. A39, 876-881'
_refine_ls_abs_structure_Flack 0.06(3)
_refine_ls_extinction_method none
_refine_ls_goodness_of_fit_ref 1.101
_refine_ls_hydrogen_treatment constr
_refine_ls_matrix_type full
_refine_ls_number_parameters 651
_refine_ls_number_reflns 9991
_refine_ls_number_restraints 31
_refine_ls_restrained_S_all 1.100
_refine_ls_R_factor_all 0.0363
_refine_ls_R_factor_gt 0.0302
_refine_ls_shift/su_max 0.002
_refine_ls_shift/su_mean 0.000
_refine_ls_structure_factor_coef Fsqd
_refine_ls_weighting_details 'calc w=1/[\s^2^(Fo^2^)+(0.0397P)^2^+1.1710P] where P=(Fo^2^+2Fc^2^)/3'
_refine_ls_weighting_scheme calc
_refine_ls_wR_factor_gt 0.0791
_refine_ls_wR_factor_ref 0.0916
_reflns_number_gt 8868
_reflns_number_total 9991
_reflns_threshold_expression >2sigma(I)
_cod_data_source_file ic9018053_si_001_3.cif
_cod_data_source_block leung274
_cod_depositor_comments
;
The following automatic conversions were performed:

'_symmetry_cell_setting' value 'Triclinic' changed to 'triclinic'
according to the built-in table from CIF Core dictionary named
'cif_core.dic' version 2.4.1 from 2010-06-29.

Automatic conversion script
Id: cif_fix_values 1646 2011-03-28 12:23:43Z adriana 
;
_cod_database_code 4314666

loop_
_symmetry_equiv_pos_as_xyz
'x, y, z'

loop_
_atom_site_label
_atom_site_type_symbol
_atom_site_fract_x
_atom_site_fract_y
_atom_site_fract_z
_atom_site_U_iso_or_equiv
_atom_site_adp_type
_atom_site_occupancy
_atom_site_symmetry_multiplicity
_atom_site_calc_flag
_atom_site_refinement_flags
_atom_site_disorder_assembly
_atom_site_disorder_group
Pd1 Pd 0.06546(3) 0.38908(3) 0.90858(2) 0.02430(13) Uani 1 1 d . . .
Pd2 Pd 0.22929(3) 0.23331(3) 0.36131(2) 0.02501(13) Uani 1 1 d . . .
C1 C 0.3049(9) 0.2112(8) 0.9792(5) 0.0319(18) Uani 1 1 d D . .
C2 C 0.2318(11) 0.2125(9) 1.0496(5) 0.041(2) Uani 1 1 d D . .
H2 H 0.1333 0.2341 1.0478 0.050 Uiso 1 1 calc R . .
C3 C 0.3084(12) 0.1812(11) 1.1221(6) 0.057(3) Uani 1 1 d D . .
H3 H 0.2558 0.1764 1.1683 0.068 Uiso 1 1 calc R . .
C4 C 0.4566(11) 0.1570(10) 1.1298(6) 0.051(2) Uani 1 1 d D . .
H4 H 0.5056 0.1362 1.1800 0.062 Uiso 1 1 calc R . .
C5 C 0.5316(11) 0.1640(11) 1.0616(6) 0.056(2) Uani 1 1 d D . .
H5 H 0.6369 0.1529 1.0665 0.067 Uiso 1 1 calc R . .
C6 C 0.4546(11) 0.1872(11) 0.9857(6) 0.049(2) Uani 1 1 d D . .
H6 H 0.5048 0.1865 0.9387 0.059 Uiso 1 1 calc R . .
C7 C 0.0579(9) 0.0746(8) 0.8272(5) 0.0293(17) Uani 1 1 d . . .
C8 C 0.0620(11) -0.0305(8) 0.8636(5) 0.041(2) Uani 1 1 d . . .
H8 H 0.1325 -0.0208 0.9167 0.049 Uiso 1 1 calc R . .
C9 C -0.0475(15) -0.1577(10) 0.8164(8) 0.063(3) Uani 1 1 d . . .
H9 H -0.0470 -0.2327 0.8391 0.076 Uiso 1 1 calc R . .
C10 C -0.1491(13) -0.1716(10) 0.7418(7) 0.058(3) Uani 1 1 d . . .
H10 H -0.2211 -0.2550 0.7127 0.069 Uiso 1 1 calc R . .
C11 C -0.1470(12) -0.0615(10) 0.7078(6) 0.060(3) Uani 1 1 d . . .
H11 H -0.2150 -0.0715 0.6539 0.072 Uiso 1 1 calc R . .
C12 C -0.0471(11) 0.0637(9) 0.7511(6) 0.046(2) Uani 1 1 d . . .
H12 H -0.0515 0.1383 0.7289 0.055 Uiso 1 1 calc R . .
C13 C 0.3313(9) 0.2925(7) 0.8078(5) 0.0331(16) Uani 1 1 d . . .
H13 H 0.2610 0.3191 0.7635 0.040 Uiso 1 1 calc R . .
C14 C 0.3831(7) 0.1892(5) 0.7590(3) 0.0380(11) Uani 1 1 d . . .
H14A H 0.2963 0.1038 0.7508 0.046 Uiso 1 1 calc R . .
H14B H 0.4862 0.1839 0.7927 0.046 Uiso 1 1 calc R . .
C15 C 0.4119(11) 0.2166(9) 0.6729(5) 0.045(2) Uani 1 1 d . . .
C16 C 0.4971(11) 0.1354(7) 0.6272(5) 0.072(2) Uani 1 1 d . . .
H16A H 0.5023 0.1575 0.5716 0.108 Uiso 1 1 calc R . .
H16B H 0.4346 0.0431 0.6203 0.108 Uiso 1 1 calc R . .
H16C H 0.6094 0.1533 0.6600 0.108 Uiso 1 1 calc R . .
C17 C 0.4841(11) 0.4180(9) 0.8457(7) 0.052(3) Uani 1 1 d . . .
H17A H 0.5843 0.3915 0.8504 0.062 Uiso 1 1 calc R . .
H17B H 0.4895 0.4751 0.8038 0.062 Uiso 1 1 calc R . .
C18 C 0.4968(9) 0.4993(10) 0.9293(6) 0.046(2) Uani 1 1 d . . .
H18A H 0.5957 0.5777 0.9404 0.055 Uiso 1 1 calc R . .
H18B H 0.5132 0.4493 0.9739 0.055 Uiso 1 1 calc R . .
C19 C 0.3267(11) 0.6696(8) 0.8654(6) 0.037(2) Uani 1 1 d . . .
C20 C 0.2192(13) 0.6359(10) 0.7862(6) 0.048(2) Uani 1 1 d . . .
H20 H 0.1286 0.5572 0.7716 0.058 Uiso 1 1 calc R . .
C21 C 0.2454(17) 0.7178(11) 0.7288(7) 0.067(3) Uani 1 1 d . . .
H21 H 0.1709 0.6965 0.6756 0.081 Uiso 1 1 calc R . .
C22 C 0.3786(16) 0.8291(12) 0.7491(7) 0.064(3) Uani 1 1 d D . .
H22 H 0.3989 0.8822 0.7084 0.077 Uiso 1 1 calc R . .
C23 C 0.4834(15) 0.8655(10) 0.8270(7) 0.069(3) Uani 1 1 d D . .
H23 H 0.5717 0.9456 0.8409 0.083 Uiso 1 1 calc R . .
C24 C 0.4608(10) 0.7854(8) 0.8860(6) 0.044(2) Uani 1 1 d D . .
H24 H 0.5353 0.8090 0.9394 0.053 Uiso 1 1 calc R . .
C25 C 0.3578(10) 0.6409(8) 1.0457(5) 0.0349(19) Uani 1 1 d . . .
C26 C 0.3254(12) 0.7572(8) 1.0666(6) 0.044(2) Uani 1 1 d . . .
H26 H 0.2856 0.7958 1.0228 0.053 Uiso 1 1 calc R . .
C27 C 0.3500(13) 0.8178(10) 1.1503(7) 0.052(2) Uani 1 1 d . . .
H27 H 0.3250 0.8958 1.1628 0.062 Uiso 1 1 calc R . .
C28 C 0.4108(13) 0.7641(12) 1.2149(7) 0.063(3) Uani 1 1 d . . .
H28 H 0.4280 0.8058 1.2718 0.075 Uiso 1 1 calc R . .
C29 C 0.4469(14) 0.6495(13) 1.1971(7) 0.067(3) Uani 1 1 d . . .
H29 H 0.4895 0.6135 1.2417 0.080 Uiso 1 1 calc R . .
C30 C 0.4196(13) 0.5857(10) 1.1109(6) 0.052(3) Uani 1 1 d . . .
H30 H 0.4431 0.5071 1.0983 0.062 Uiso 1 1 calc R . .
C31 C 0.0017(9) 0.4110(8) 0.2831(4) 0.0275(16) Uani 1 1 d . . .
C32 C 0.0789(11) 0.4146(10) 0.2174(5) 0.042(2) Uani 1 1 d . . .
H32 H 0.1837 0.4023 0.2251 0.050 Uiso 1 1 calc R . .
C33 C 0.0097(11) 0.4358(10) 0.1384(5) 0.044(2) Uani 1 1 d . . .
H33 H 0.0645 0.4342 0.0931 0.053 Uiso 1 1 calc R . .
C34 C -0.1366(12) 0.4585(11) 0.1288(6) 0.053(2) Uani 1 1 d . . .
H34 H -0.1863 0.4713 0.0759 0.064 Uiso 1 1 calc R . .
C35 C -0.2135(14) 0.4631(15) 0.1945(7) 0.079(4) Uani 1 1 d . . .
H35 H -0.3115 0.4860 0.1875 0.095 Uiso 1 1 calc R . .
C36 C -0.1520(12) 0.4351(11) 0.2718(6) 0.050(2) Uani 1 1 d . . .
H36 H -0.2112 0.4323 0.3155 0.060 Uiso 1 1 calc R . .
C37 C 0.2446(10) 0.5466(8) 0.4362(5) 0.0296(17) Uani 1 1 d . . .
C38 C 0.2332(12) 0.6631(9) 0.4088(6) 0.045(2) Uani 1 1 d . . .
H38 H 0.1476 0.6560 0.3621 0.053 Uiso 1 1 calc R . .
C39 C 0.3400(14) 0.7827(9) 0.4470(6) 0.050(2) Uani 1 1 d . . .
H39 H 0.3310 0.8574 0.4261 0.060 Uiso 1 1 calc R . .
C40 C 0.4619(14) 0.7947(11) 0.5165(7) 0.065(3) Uani 1 1 d . . .
H40 H 0.5375 0.8783 0.5430 0.078 Uiso 1 1 calc R . .
C41 C 0.4760(11) 0.6869(10) 0.5484(6) 0.053(2) Uani 1 1 d . . .
H41 H 0.5588 0.6971 0.5971 0.064 Uiso 1 1 calc R . .
C42 C 0.3689(11) 0.5644(9) 0.5091(5) 0.0381(18) Uani 1 1 d . . .
H42 H 0.3789 0.4910 0.5313 0.046 Uiso 1 1 calc R . .
C43 C -0.0587(9) 0.3485(8) 0.4479(5) 0.0313(15) Uani 1 1 d . . .
H43 H -0.1265 0.4064 0.4369 0.038 Uiso 1 1 calc R . .
C44 C 0.0241(7) 0.3872(6) 0.5442(3) 0.0466(13) Uani 1 1 d . . .
H44A H 0.0949 0.3332 0.5571 0.056 Uiso 1 1 calc R . .
H44B H 0.0967 0.4789 0.5568 0.056 Uiso 1 1 calc R . .
C45 C -0.0997(13) 0.3715(9) 0.6029(6) 0.052(2) Uani 1 1 d . . .
C46 C -0.2214(11) 0.4441(7) 0.5952(6) 0.075(2) Uani 1 1 d . . .
H46A H -0.2749 0.4393 0.6432 0.112 Uiso 1 1 calc R . .
H46B H -0.3052 0.4054 0.5427 0.112 Uiso 1 1 calc R . .
H46C H -0.1634 0.5352 0.5949 0.112 Uiso 1 1 calc R . .
C47 C -0.1823(11) 0.2068(10) 0.4263(6) 0.043(2) Uani 1 1 d . . .
H47A H -0.2931 0.2106 0.4307 0.052 Uiso 1 1 calc R . .
H47B H -0.1484 0.1596 0.4697 0.052 Uiso 1 1 calc R . .
C48 C -0.1981(10) 0.1252(8) 0.3372(5) 0.0353(19) Uani 1 1 d . . .
H48A H -0.2121 0.1781 0.2940 0.042 Uiso 1 1 calc R . .
H48B H -0.2982 0.0475 0.3246 0.042 Uiso 1 1 calc R . .
C49 C -0.0388(11) -0.0466(9) 0.3986(5) 0.0358(19) Uani 1 1 d . . .
C50 C 0.0665(12) -0.0157(10) 0.4776(6) 0.049(2) Uani 1 1 d . . .
H50 H 0.1553 0.0640 0.4940 0.059 Uiso 1 1 calc R . .
C51 C 0.0412(14) -0.1032(13) 0.5338(7) 0.068(3) Uani 1 1 d . . .
H51 H 0.1105 -0.0805 0.5886 0.082 Uiso 1 1 calc R . .
C52 C -0.0837(16) -0.2211(12) 0.5091(8) 0.073(3) Uani 1 1 d . . .
H52 H -0.0972 -0.2804 0.5464 0.088 Uiso 1 1 calc R . .
C53 C -0.1895(15) -0.2540(10) 0.4309(7) 0.062(3) Uani 1 1 d . . .
H53 H -0.2760 -0.3350 0.4148 0.075 Uiso 1 1 calc R . .
C54 C -0.1686(13) -0.1662(9) 0.3742(6) 0.059(3) Uani 1 1 d . . .
H54 H -0.2416 -0.1880 0.3204 0.071 Uiso 1 1 calc R . .
C55 C -0.0613(10) -0.0131(8) 0.2212(5) 0.0325(19) Uani 1 1 d . . .
C56 C -0.0277(12) -0.1280(10) 0.2014(6) 0.046(2) Uani 1 1 d . . .
H56 H 0.0175 -0.1647 0.2448 0.055 Uiso 1 1 calc R . .
C57 C -0.0610(13) -0.1897(11) 0.1165(7) 0.058(3) Uani 1 1 d . . .
H57 H -0.0447 -0.2711 0.1031 0.069 Uiso 1 1 calc R . .
C58 C -0.1173(11) -0.1332(10) 0.0523(6) 0.048(2) Uani 1 1 d . . .
H58 H -0.1371 -0.1742 -0.0049 0.058 Uiso 1 1 calc R . .
C59 C -0.1441(13) -0.0166(10) 0.0727(6) 0.048(2) Uani 1 1 d . . .
H59 H -0.1808 0.0236 0.0290 0.058 Uiso 1 1 calc R . .
C60 C -0.1187(12) 0.0420(9) 0.1550(6) 0.044(2) Uani 1 1 d . . .
H60 H -0.1403 0.1214 0.1676 0.053 Uiso 1 1 calc R . .
Cl1 Cl -0.1876(3) 0.2225(2) 0.90044(17) 0.0449(6) Uani 1 1 d . . .
Cl2 Cl -0.0576(3) 0.5560(2) 0.92791(16) 0.0396(6) Uani 1 1 d . . .
Cl3 Cl 0.4891(3) 0.3924(2) 0.36840(18) 0.0461(6) Uani 1 1 d . . .
Cl4 Cl 0.3484(3) 0.0656(2) 0.33998(17) 0.0416(6) Uani 1 1 d . . .
O1 O 0.3709(10) 0.3023(8) 0.6415(4) 0.076(2) Uani 1 1 d . . .
O2 O -0.0946(11) 0.3034(10) 0.6543(5) 0.108(3) Uani 1 1 d . . .
P1 P 0.1943(3) 0.2408(2) 0.88322(14) 0.0253(5) Uani 1 1 d . . .
P2 P 0.3112(3) 0.5516(2) 0.93621(16) 0.0314(5) Uani 1 1 d . . .
P3 P 0.1033(3) 0.3860(2) 0.38393(14) 0.0254(5) Uani 1 1 d . . .
P4 P -0.0184(3) 0.0736(2) 0.33056(15) 0.0281(5) Uani 1 1 d . . .

loop_
_atom_site_aniso_label
_atom_site_aniso_U_11
_atom_site_aniso_U_22
_atom_site_aniso_U_33
_atom_site_aniso_U_23
_atom_site_aniso_U_13
_atom_site_aniso_U_12
Pd1 0.0198(3) 0.0237(3) 0.0306(3) 0.0069(2) 0.0064(2) 0.0077(2)
Pd2 0.0197(3) 0.0226(3) 0.0330(3) 0.0065(2) 0.0052(2) 0.0073(2)
C1 0.031(4) 0.025(4) 0.038(4) 0.002(3) 0.017(3) 0.005(3)
C2 0.042(5) 0.048(5) 0.035(5) 0.009(4) 0.003(4) 0.018(4)
C3 0.064(6) 0.067(6) 0.041(4) 0.015(4) 0.024(4) 0.016(5)
C4 0.041(4) 0.057(5) 0.052(5) 0.024(4) -0.008(4) 0.014(4)
C5 0.030(3) 0.079(6) 0.077(6) 0.038(5) 0.013(4) 0.036(4)
C6 0.039(4) 0.080(6) 0.045(4) 0.025(4) 0.013(3) 0.038(4)
C7 0.019(3) 0.027(4) 0.037(4) 0.002(3) 0.009(3) 0.001(3)
C8 0.045(5) 0.027(4) 0.038(5) -0.007(3) 0.007(4) 0.002(4)
C9 0.069(7) 0.026(5) 0.094(9) 0.000(5) 0.029(7) 0.013(5)
C10 0.054(5) 0.035(5) 0.068(6) -0.012(4) -0.003(5) 0.009(4)
C11 0.057(5) 0.060(5) 0.052(5) -0.006(4) -0.006(4) 0.021(4)
C12 0.042(4) 0.039(4) 0.050(5) 0.003(3) 0.001(3) 0.011(3)
C13 0.034(3) 0.039(3) 0.032(3) 0.005(3) 0.011(3) 0.019(3)
C14 0.035(3) 0.039(3) 0.044(3) 0.005(2) 0.016(2) 0.016(2)
C15 0.036(4) 0.049(4) 0.041(4) 0.000(3) 0.013(3) 0.001(3)
C16 0.088(6) 0.056(4) 0.076(5) 0.004(4) 0.050(5) 0.015(4)
C17 0.036(5) 0.034(5) 0.082(7) -0.002(5) 0.034(5) 0.002(4)
C18 0.010(4) 0.052(6) 0.074(6) 0.014(5) 0.005(4) 0.010(4)
C19 0.039(5) 0.025(4) 0.052(5) 0.011(4) 0.023(4) 0.011(4)
C20 0.059(6) 0.041(5) 0.037(4) 0.006(4) 0.007(4) 0.010(5)
C21 0.097(9) 0.053(6) 0.052(5) 0.011(4) 0.024(5) 0.020(6)
C22 0.100(8) 0.054(6) 0.063(6) 0.034(5) 0.045(6) 0.037(6)
C23 0.085(8) 0.032(5) 0.098(8) 0.019(5) 0.060(7) 0.007(5)
C24 0.030(4) 0.033(5) 0.068(6) 0.008(4) 0.011(4) 0.011(4)
C25 0.027(4) 0.031(4) 0.036(4) 0.001(4) -0.006(3) 0.004(4)
C26 0.048(5) 0.025(4) 0.054(6) 0.003(4) 0.002(4) 0.012(4)
C27 0.052(6) 0.037(5) 0.061(6) 0.001(5) 0.020(5) 0.007(5)
C28 0.063(7) 0.058(6) 0.053(6) -0.018(5) 0.024(5) 0.004(6)
C29 0.064(7) 0.074(8) 0.047(6) 0.001(6) -0.012(5) 0.017(6)
C30 0.053(6) 0.045(5) 0.053(6) -0.007(4) 0.001(5) 0.022(5)
C31 0.027(4) 0.031(4) 0.024(3) 0.004(3) -0.005(3) 0.014(3)
C32 0.037(4) 0.058(5) 0.047(5) 0.027(4) 0.018(4) 0.028(4)
C33 0.047(4) 0.067(5) 0.031(4) 0.023(3) 0.011(3) 0.028(4)
C34 0.052(5) 0.069(6) 0.041(4) 0.018(4) 0.004(4) 0.021(5)
C35 0.064(7) 0.143(11) 0.056(5) 0.032(6) 0.005(5) 0.068(7)
C36 0.044(5) 0.077(6) 0.050(4) 0.016(4) 0.016(4) 0.044(5)
C37 0.033(4) 0.031(4) 0.029(4) 0.003(3) 0.008(3) 0.017(4)
C38 0.060(6) 0.036(5) 0.048(5) 0.015(4) 0.013(5) 0.028(5)
C39 0.073(7) 0.025(5) 0.051(5) 0.009(4) 0.015(5) 0.014(5)
C40 0.067(6) 0.041(5) 0.062(6) -0.015(4) 0.009(5) -0.006(5)
C41 0.039(4) 0.050(5) 0.052(5) -0.008(4) -0.001(3) 0.001(3)
C42 0.037(4) 0.036(4) 0.040(4) 0.007(3) 0.006(3) 0.011(3)
C43 0.020(3) 0.041(3) 0.034(3) 0.012(3) 0.007(2) 0.009(3)
C44 0.043(3) 0.061(4) 0.034(3) 0.014(3) 0.008(2) 0.013(3)
C45 0.060(5) 0.051(5) 0.044(4) 0.008(3) 0.021(4) 0.012(4)
C46 0.093(6) 0.055(5) 0.094(6) 0.027(4) 0.050(5) 0.030(5)
C47 0.034(5) 0.052(6) 0.049(5) 0.010(5) 0.019(4) 0.014(4)
C48 0.036(4) 0.021(4) 0.041(4) -0.003(3) 0.008(4) 0.000(3)
C49 0.036(4) 0.036(5) 0.037(4) 0.014(4) 0.009(4) 0.010(4)
C50 0.046(5) 0.053(6) 0.053(6) 0.029(5) 0.013(4) 0.013(5)
C51 0.061(6) 0.095(9) 0.057(6) 0.052(6) 0.011(5) 0.021(6)
C52 0.090(8) 0.057(6) 0.079(7) 0.037(5) 0.039(6) 0.013(6)
C53 0.077(7) 0.031(4) 0.073(6) 0.009(4) 0.031(5) 0.001(5)
C54 0.070(7) 0.039(5) 0.053(5) 0.011(4) 0.023(5) -0.010(5)
C55 0.026(4) 0.025(4) 0.047(5) 0.005(4) 0.013(4) 0.007(3)
C56 0.046(5) 0.048(5) 0.053(6) 0.014(5) 0.020(5) 0.021(5)
C57 0.062(7) 0.046(6) 0.059(6) -0.008(5) 0.012(5) 0.018(5)
C58 0.040(5) 0.053(6) 0.038(5) -0.002(4) -0.005(4) 0.008(5)
C59 0.054(6) 0.048(5) 0.038(5) 0.009(4) 0.004(4) 0.012(5)
C60 0.051(6) 0.035(5) 0.037(5) 0.011(4) -0.004(4) 0.007(4)
Cl1 0.0268(11) 0.0333(11) 0.0743(17) 0.0066(11) 0.0205(11) 0.0057(10)
Cl2 0.0332(13) 0.0319(13) 0.0599(16) 0.0128(11) 0.0140(11) 0.0162(11)
Cl3 0.0244(11) 0.0345(12) 0.0772(17) 0.0051(11) 0.0187(11) 0.0050(10)
Cl4 0.0370(14) 0.0346(13) 0.0605(16) 0.0122(12) 0.0112(12) 0.0211(12)
O1 0.098(5) 0.095(5) 0.072(4) 0.042(4) 0.036(3) 0.064(4)
O2 0.111(5) 0.152(7) 0.095(5) 0.085(5) 0.043(4) 0.058(5)
P1 0.0222(12) 0.0279(12) 0.0278(12) 0.0044(9) 0.0066(9) 0.0113(10)
P2 0.0242(11) 0.0257(12) 0.0417(13) 0.0059(10) 0.0048(10) 0.0061(10)
P3 0.0219(11) 0.0228(11) 0.0314(12) 0.0056(9) 0.0053(9) 0.0070(10)
P4 0.0246(11) 0.0234(11) 0.0344(12) 0.0058(9) 0.0071(9) 0.0046(9)

loop_
_atom_type_symbol
_atom_type_description
_atom_type_scat_dispersion_real
_atom_type_scat_dispersion_imag
_atom_type_scat_source
C C 0.0033 0.0016 'International Tables Vol C Tables 4.2.6.8 and 6.1.1.4'
H H 0.0000 0.0000 'International Tables Vol C Tables 4.2.6.8 and 6.1.1.4'
O O 0.0106 0.0060 'International Tables Vol C Tables 4.2.6.8 and 6.1.1.4'
P P 0.1023 0.0942 'International Tables Vol C Tables 4.2.6.8 and 6.1.1.4'
Cl Cl 0.1484 0.1585 'International Tables Vol C Tables 4.2.6.8 and 6.1.1.4'
Pd Pd -0.9988 1.0072 'International Tables Vol C Tables 4.2.6.8 and 6.1.1.4'

loop_
_geom_angle_atom_site_label_1
_geom_angle_atom_site_label_2
_geom_angle_atom_site_label_3
_geom_angle
_geom_angle_site_symmetry_1
_geom_angle_site_symmetry_3
_geom_angle_publ_flag
P1 Pd1 P2 90.13(9) . . ?
P1 Pd1 Cl1 91.42(9) . . ?
P2 Pd1 Cl1 171.97(10) . . ?
P1 Pd1 Cl2 175.13(9) . . ?
P2 Pd1 Cl2 86.54(9) . . ?
Cl1 Pd1 Cl2 92.36(9) . . ?
P4 Pd2 P3 90.44(9) . . ?
P4 Pd2 Cl4 86.72(9) . . ?
P3 Pd2 Cl4 176.78(10) . . ?
P4 Pd2 Cl3 170.08(10) . . ?
P3 Pd2 Cl3 92.93(8) . . ?
Cl4 Pd2 Cl3 90.12(9) . . ?
C6 C1 C2 119.4(8) . . ?
C6 C1 P1 123.4(6) . . ?
C2 C1 P1 117.1(6) . . ?
C3 C2 C1 118.1(8) . . ?
C4 C3 C2 123.2(8) . . ?
C3 C4 C5 117.7(8) . . ?
C4 C5 C6 121.2(8) . . ?
C1 C6 C5 120.1(8) . . ?
C8 C7 C12 122.9(8) . . ?
C8 C7 P1 119.5(6) . . ?
C12 C7 P1 117.6(6) . . ?
C7 C8 C9 116.7(9) . . ?
C10 C9 C8 121.8(10) . . ?
C9 C10 C11 118.9(10) . . ?
C10 C11 C12 121.8(9) . . ?
C7 C12 C11 117.7(9) . . ?
C14 C13 C17 110.4(6) . . ?
C14 C13 P1 117.7(5) . . ?
C17 C13 P1 114.3(6) . . ?
C13 C14 C15 112.9(5) . . ?
O1 C15 C16 120.7(8) . . ?
O1 C15 C14 122.5(8) . . ?
C16 C15 C14 116.8(7) . . ?
C18 C17 C13 120.3(7) . . ?
C17 C18 P2 114.2(6) . . ?
C20 C19 C24 119.6(8) . . ?
C20 C19 P2 120.1(7) . . ?
C24 C19 P2 119.6(7) . . ?
C21 C20 C19 119.8(10) . . ?
C22 C21 C20 120.0(11) . . ?
C21 C22 C23 121.2(10) . . ?
C22 C23 C24 120.2(10) . . ?
C23 C24 C19 119.1(9) . . ?
C26 C25 C30 118.8(8) . . ?
C26 C25 P2 122.7(7) . . ?
C30 C25 P2 118.3(7) . . ?
C27 C26 C25 121.7(8) . . ?
C28 C27 C26 119.9(9) . . ?
C27 C28 C29 120.5(10) . . ?
C28 C29 C30 119.8(10) . . ?
C25 C30 C29 119.3(9) . . ?
C32 C31 C36 117.9(7) . . ?
C32 C31 P3 119.7(6) . . ?
C36 C31 P3 122.3(6) . . ?
C31 C32 C33 122.9(8) . . ?
C34 C33 C32 118.4(8) . . ?
C33 C34 C35 120.7(9) . . ?
C34 C35 C36 121.9(9) . . ?
C35 C36 C31 118.1(8) . . ?
C42 C37 C38 115.9(8) . . ?
C42 C37 P3 121.5(6) . . ?
C38 C37 P3 122.5(6) . . ?
C39 C38 C37 122.6(9) . . ?
C38 C39 C40 119.3(9) . . ?
C39 C40 C41 121.1(10) . . ?
C42 C41 C40 119.8(9) . . ?
C41 C42 C37 121.1(8) . . ?
C47 C43 C44 110.2(6) . . ?
C47 C43 P3 116.5(6) . . ?
C44 C43 P3 110.2(4) . . ?
C45 C44 C43 114.4(6) . . ?
O2 C45 C46 121.5(9) . . ?
O2 C45 C44 119.7(9) . . ?
C46 C45 C44 118.8(7) . . ?
C43 C47 C48 116.4(7) . . ?
C47 C48 P4 112.7(6) . . ?
C50 C49 C54 119.6(8) . . ?
C50 C49 P4 119.7(7) . . ?
C54 C49 P4 120.5(7) . . ?
C49 C50 C51 120.0(10) . . ?
C52 C51 C50 120.2(11) . . ?
C51 C52 C53 120.8(10) . . ?
C52 C53 C54 119.9(10) . . ?
C49 C54 C53 119.5(10) . . ?
C56 C55 C60 118.4(8) . . ?
C56 C55 P4 121.9(7) . . ?
C60 C55 P4 119.5(6) . . ?
C55 C56 C57 119.6(9) . . ?
C58 C57 C56 120.7(9) . . ?
C59 C58 C57 119.1(9) . . ?
C60 C59 C58 120.8(9) . . ?
C59 C60 C55 121.2(9) . . ?
C1 P1 C7 103.1(4) . . ?
C1 P1 C13 112.8(3) . . ?
C7 P1 C13 102.5(4) . . ?
C1 P1 Pd1 113.0(3) . . ?
C7 P1 Pd1 116.1(3) . . ?
C13 P1 Pd1 108.9(2) . . ?
C25 P2 C19 108.5(4) . . ?
C25 P2 C18 104.2(4) . . ?
C19 P2 C18 102.3(4) . . ?
C25 P2 Pd1 109.9(3) . . ?
C19 P2 Pd1 115.4(3) . . ?
C18 P2 Pd1 115.7(3) . . ?
C37 P3 C31 104.3(4) . . ?
C37 P3 C43 105.0(4) . . ?
C31 P3 C43 106.4(3) . . ?
C37 P3 Pd2 114.2(3) . . ?
C31 P3 Pd2 110.2(3) . . ?
C43 P3 Pd2 115.9(3) . . ?
C48 P4 C49 102.0(4) . . ?
C48 P4 C55 104.8(4) . . ?
C49 P4 C55 107.9(4) . . ?
C48 P4 Pd2 116.2(3) . . ?
C49 P4 Pd2 115.3(3) . . ?
C55 P4 Pd2 109.7(3) . . ?

loop_
_geom_bond_atom_site_label_1
_geom_bond_atom_site_label_2
_geom_bond_distance
_geom_bond_site_symmetry_2
_geom_bond_publ_flag
Pd1 P1 2.245(2) . ?
Pd1 P2 2.246(3) . ?
Pd1 Cl1 2.353(2) . ?
Pd1 Cl2 2.370(2) . ?
Pd2 P4 2.241(2) . ?
Pd2 P3 2.261(2) . ?
Pd2 Cl4 2.358(2) . ?
Pd2 Cl3 2.360(2) . ?
C1 C6 1.376(9) . ?
C1 C2 1.398(9) . ?
C1 P1 1.804(8) . ?
C2 C3 1.384(9) . ?
C3 C4 1.364(9) . ?
C4 C5 1.374(10) . ?
C5 C6 1.389(10) . ?
C7 C8 1.363(12) . ?
C7 C12 1.370(12) . ?
C7 P1 1.848(8) . ?
C8 C9 1.445(14) . ?
C9 C10 1.329(15) . ?
C10 C11 1.383(14) . ?
C11 C12 1.391(14) . ?
C13 C14 1.507(8) . ?
C13 C17 1.552(12) . ?
C13 P1 1.869(8) . ?
C14 C15 1.516(9) . ?
C15 O1 1.231(10) . ?
C15 C16 1.504(11) . ?
C17 C18 1.487(14) . ?
C18 P2 1.861(8) . ?
C19 C20 1.384(13) . ?
C19 C24 1.388(13) . ?
C19 P2 1.827(8) . ?
C20 C21 1.375(14) . ?
C21 C22 1.353(18) . ?
C22 C23 1.356(11) . ?
C23 C24 1.380(10) . ?
C25 C26 1.386(12) . ?
C25 C30 1.391(12) . ?
C25 P2 1.827(9) . ?
C26 C27 1.382(13) . ?
C27 C28 1.370(15) . ?
C28 C29 1.379(16) . ?
C29 C30 1.425(14) . ?
C31 C32 1.350(10) . ?
C31 C36 1.408(9) . ?
C31 P3 1.815(7) . ?
C32 C33 1.400(10) . ?
C33 C34 1.340(11) . ?
C34 C35 1.350(13) . ?
C35 C36 1.388(13) . ?
C37 C42 1.403(12) . ?
C37 C38 1.423(11) . ?
C37 P3 1.801(9) . ?
C38 C39 1.344(14) . ?
C39 C40 1.367(15) . ?
C40 C41 1.373(15) . ?
C41 C42 1.371(13) . ?
C43 C47 1.546(12) . ?
C43 C44 1.550(9) . ?
C43 P3 1.860(8) . ?
C44 C45 1.535(10) . ?
C45 O2 1.193(10) . ?
C45 C46 1.486(12) . ?
C47 C48 1.556(12) . ?
C48 P4 1.808(8) . ?
C49 C50 1.375(13) . ?
C49 C54 1.396(13) . ?
C49 P4 1.811(8) . ?
C50 C51 1.402(12) . ?
C51 C52 1.364(18) . ?
C52 C53 1.365(14) . ?
C53 C54 1.409(12) . ?
C55 C56 1.374(12) . ?
C55 C60 1.389(12) . ?
C55 P4 1.819(9) . ?
C56 C57 1.393(14) . ?
C57 C58 1.370(14) . ?
C58 C59 1.364(14) . ?
C59 C60 1.355(13) . ?
